data_1512747
loop_
_publ_author_name
'Timothy J. Boyle'
'Leigh Anna M. Steele'
'Alia Saad'

_publ_section_title
;
 Synthesis and characterization of the heavy alkaline earth aryloxide
 congeners
;
_journal_name_full
;
Inorganica Chimica Acta
;
_journal_page_first 259
_journal_page_last 268
_journal_paper_doi 10.1016/j.ica.2012.07.019
_journal_volume 394
_journal_year 2013
_chemical_formula_moiety 'C78 H84 Ba3 N6 O6, 2(C57 H61 Ba2 N5 O4)'
_chemical_formula_sum 'C192 H206 Ba7 N16 O14'
_chemical_formula_weight 3923.11
_space_group_IT_number 2
_symmetry_cell_setting triclinic
_symmetry_space_group_name_Hall '-P 1'
_symmetry_space_group_name_H-M 'P -1'
_atom_sites_solution_hydrogens geom
_atom_sites_solution_primary direct
_atom_sites_solution_secondary difmap
_cell_angle_alpha 92.484(2)
_cell_angle_beta 98.851(2)
_cell_angle_gamma 104.2850(10)
_cell_formula_units_Z 1
_cell_length_a 13.0462(3)
_cell_length_b 13.2414(3)
_cell_length_c 27.9351(8)
_cell_measurement_reflns_used 9970
_cell_measurement_temperature 173(2)
_cell_measurement_theta_max 23.34
_cell_measurement_theta_min 2.52
_cell_volume 4604.2(2)
_computing_cell_refinement 'Bruker SAINT'
_computing_data_collection 'Bruker APEX2'
_computing_data_reduction 'Bruker SAINT'
_computing_molecular_graphics 'Bruker SHELXTL'
_computing_publication_material 'Bruker SHELXTL'
_computing_structure_refinement 'SHELXL-97 (Sheldrick, 2008)'
_computing_structure_solution 'SHELXS-97 (Sheldrick, 2008)'
_diffrn_ambient_temperature 173(2)
_diffrn_measured_fraction_theta_full 0.996
_diffrn_measured_fraction_theta_max 0.996
_diffrn_measurement_device_type 'Bruker APEX-II CCD'
_diffrn_measurement_method '\f and \w scans'
_diffrn_radiation_monochromator graphite
_diffrn_radiation_source 'fine-focus sealed tube'
_diffrn_radiation_type MoK\a
_diffrn_radiation_wavelength 0.71073
_diffrn_reflns_av_R_equivalents 0.0496
_diffrn_reflns_av_sigmaI/netI 0.0530
_diffrn_reflns_limit_h_max 15
_diffrn_reflns_limit_h_min -14
_diffrn_reflns_limit_k_max 15
_diffrn_reflns_limit_k_min -15
_diffrn_reflns_limit_l_max 33
_diffrn_reflns_limit_l_min -33
_diffrn_reflns_number 89991
_diffrn_reflns_theta_full 25.29
_diffrn_reflns_theta_max 25.29
_diffrn_reflns_theta_min 0.74
_exptl_absorpt_coefficient_mu 1.535
_exptl_absorpt_correction_T_max 0.794
_exptl_absorpt_correction_T_min 0.699
_exptl_absorpt_correction_type multi-scan
_exptl_absorpt_process_details SADABS
_exptl_crystal_colour colorless
_exptl_crystal_density_diffrn 1.415
_exptl_crystal_density_method 'not measured'
_exptl_crystal_description rod
_exptl_crystal_F_000 1974
_exptl_crystal_size_max 0.25
_exptl_crystal_size_mid 0.2
_exptl_crystal_size_min 0.15
_refine_diff_density_max 1.866
_refine_diff_density_min -1.766
_refine_diff_density_rms 0.211
_refine_ls_extinction_method none
_refine_ls_goodness_of_fit_ref 0.833
_refine_ls_hydrogen_treatment constr
_refine_ls_matrix_type full
_refine_ls_number_parameters 997
_refine_ls_number_reflns 16686
_refine_ls_number_restraints 0
_refine_ls_restrained_S_all 0.833
_refine_ls_R_factor_all 0.0863
_refine_ls_R_factor_gt 0.0502
_refine_ls_shift/su_max 0.006
_refine_ls_shift/su_mean 0.000
_refine_ls_structure_factor_coef Fsqd
_refine_ls_weighting_details 'calc w=1/[\s^2^(Fo^2^)+(0.2000P)^2^+0.0000P] where P=(Fo^2^+2Fc^2^)/3'
_refine_ls_weighting_scheme calc
_refine_ls_wR_factor_gt 0.1619
_refine_ls_wR_factor_ref 0.2191
_reflns_number_gt 11633
_reflns_number_total 16686
_reflns_threshold_expression >2sigma(I)
_cod_data_source_file ICA-2013-394-259-268-4.cif
_cod_data_source_block aml11ag122as_0m
_cod_original_sg_symbol_Hall -P1
_cod_original_sg_symbol_H-M P-1
_cod_database_code 1512747

loop_
_symmetry_equiv_pos_as_xyz
'x, y, z'
'-x, -y, -z'

loop_
_atom_site_label
_atom_site_type_symbol
_atom_site_fract_x
_atom_site_fract_y
_atom_site_fract_z
_atom_site_U_iso_or_equiv
_atom_site_adp_type
_atom_site_occupancy
_atom_site_symmetry_multiplicity
_atom_site_calc_flag
_atom_site_refinement_flags
Ba1 Ba 1.02275(3) 0.25168(3) 0.168131(16) 0.04109(15) Uani 1 1 d .
Ba2 Ba 0.75805(3) 0.05258(3) 0.158596(17) 0.04238(15) Uani 1 1 d .
Ba3 Ba 0.5000 0.5000 0.5000 0.03674(17) Uani 1 2 d S
Ba4 Ba 0.67114(3) 0.68948(3) 0.427510(17) 0.04446(16) Uani 1 1 d .
N1 N 1.2348(5) 0.2994(6) 0.2326(2) 0.0575(17) Uani 1 1 d .
N2 N 1.1758(6) 0.2456(5) 0.0978(3) 0.0607(19) Uani 1 1 d .
N3 N 1.1100(6) 0.4684(5) 0.1525(3) 0.069(2) Uani 1 1 d .
N4 N 0.5677(6) 0.0931(7) 0.1015(4) 0.088(3) Uani 1 1 d .
N5 N 0.6226(6) 0.0408(6) 0.2332(3) 0.0627(19) Uani 1 1 d .
N6 N 0.8991(5) 0.7394(6) 0.4170(4) 0.084(3) Uani 1 1 d .
N7 N 0.7293(5) 0.9206(5) 0.4401(3) 0.0554(17) Uani 1 1 d .
N8 N 0.6352(6) 0.7067(5) 0.3212(3) 0.0569(17) Uani 1 1 d .
O1 O 0.8559(4) 0.1813(4) 0.09994(18) 0.0478(12) Uani 1 1 d .
O2 O 0.8521(4) 0.2317(4) 0.21160(18) 0.0433(12) Uani 1 1 d .
O3 O 0.6865(5) -0.1348(4) 0.1303(2) 0.0644(16) Uani 1 1 d .
O4 O 0.9690(4) 0.0607(4) 0.18848(18) 0.0458(12) Uani 1 1 d .
O5 O 0.6451(4) 0.4943(4) 0.44295(19) 0.0457(12) Uani 1 1 d .
O6 O 0.4647(3) 0.6210(3) 0.42727(16) 0.0368(10) Uani 1 1 d .
O7 O 0.6536(4) 0.6890(5) 0.5182(2) 0.0631(16) Uani 1 1 d .
C1 C 0.8652(6) 0.1825(6) 0.0540(3) 0.0454(17) Uani 1 1 d .
C2 C 0.8635(7) 0.2741(7) 0.0290(3) 0.061(2) Uani 1 1 d .
C3 C 0.8795(8) 0.2755(8) -0.0189(3) 0.072(3) Uani 1 1 d .
H3 H 0.8817 0.3378 -0.0348 0.087 Uiso 1 1 calc R
C4 C 0.8923(8) 0.1889(9) -0.0441(4) 0.079(3) Uani 1 1 d .
H4 H 0.9017 0.1905 -0.0771 0.094 Uiso 1 1 calc R
C5 C 0.8911(7) 0.0987(8) -0.0199(3) 0.066(2) Uani 1 1 d .
H5 H 0.9015 0.0391 -0.0367 0.079 Uiso 1 1 calc R
C6 C 0.8755(6) 0.0933(7) 0.0276(3) 0.0486(19) Uani 1 1 d .
C7 C 0.8730(7) -0.0066(7) 0.0534(3) 0.058(2) Uani 1 1 d .
H7A H 0.8016 -0.0341 0.0617 0.087 Uiso 1 1 calc .
H7B H 0.9268 0.0091 0.0832 0.087 Uiso 1 1 calc .
H7C H 0.8892 -0.0589 0.0319 0.087 Uiso 1 1 calc .
C8 C 0.8516(10) 0.3711(8) 0.0558(4) 0.088(3) Uani 1 1 d .
H8A H 0.8720 0.4313 0.0368 0.132 Uiso 1 1 calc .
H8B H 0.8982 0.3837 0.0876 0.132 Uiso 1 1 calc .
H8C H 0.7767 0.3613 0.0601 0.132 Uiso 1 1 calc .
C9 C 0.8641(6) 0.3301(5) 0.2293(3) 0.0397(16) Uani 1 1 d .
C10 C 0.9453(6) 0.3757(6) 0.2683(3) 0.0493(19) Uani 1 1 d .
C11 C 0.9600(7) 0.4800(6) 0.2831(3) 0.058(2) Uani 1 1 d .
H11 H 1.0162 0.5120 0.3092 0.070 Uiso 1 1 calc R
C12 C 0.8959(8) 0.5386(7) 0.2613(4) 0.072(3) Uani 1 1 d .
H12 H 0.9095 0.6106 0.2718 0.086 Uiso 1 1 calc R
C13 C 0.8122(8) 0.4942(6) 0.2245(3) 0.059(2) Uani 1 1 d .
H13 H 0.7659 0.5344 0.2106 0.071 Uiso 1 1 calc R
C14 C 0.7951(6) 0.3893(6) 0.2074(3) 0.0454(17) Uani 1 1 d .
C15 C 0.7023(7) 0.3376(7) 0.1676(3) 0.061(2) Uani 1 1 d .
H15A H 0.6694 0.3908 0.1533 0.091 Uiso 1 1 calc .
H15B H 0.6488 0.2866 0.1813 0.091 Uiso 1 1 calc .
H15C H 0.7285 0.3019 0.1424 0.091 Uiso 1 1 calc .
C16 C 1.0102(7) 0.3118(7) 0.2959(3) 0.063(2) Uani 1 1 d .
H16A H 1.0478 0.3506 0.3269 0.095 Uiso 1 1 calc .
H16B H 1.0627 0.2973 0.2768 0.095 Uiso 1 1 calc .
H16C H 0.9625 0.2458 0.3022 0.095 Uiso 1 1 calc .
C17 C 1.0092(5) -0.0045(5) 0.2166(3) 0.0403(16) Uani 1 1 d .
C18 C 1.0933(6) -0.0422(6) 0.2059(3) 0.0466(18) Uani 1 1 d .
C19 C 1.1357(6) -0.1098(6) 0.2369(3) 0.056(2) Uani 1 1 d .
H19 H 1.1957 -0.1330 0.2300 0.068 Uiso 1 1 calc R
C20 C 1.0912(7) -0.1416(7) 0.2765(4) 0.067(3) Uani 1 1 d .
H20 H 1.1172 -0.1893 0.2965 0.081 Uiso 1 1 calc R
C21 C 1.0084(6) -0.1035(6) 0.2870(3) 0.0506(19) Uani 1 1 d .
H21 H 0.9790 -0.1246 0.3151 0.061 Uiso 1 1 calc R
C22 C 0.9649(6) -0.0358(5) 0.2588(3) 0.0439(17) Uani 1 1 d .
C23 C 0.8746(7) 0.0041(7) 0.2722(3) 0.063(2) Uani 1 1 d .
H23A H 0.8069 -0.0358 0.2523 0.095 Uiso 1 1 calc .
H23B H 0.8865 0.0782 0.2664 0.095 Uiso 1 1 calc .
H23C H 0.8711 -0.0042 0.3066 0.095 Uiso 1 1 calc .
C24 C 1.1418(7) -0.0098(7) 0.1610(3) 0.059(2) Uani 1 1 d .
H24A H 1.0867 -0.0325 0.1319 0.088 Uiso 1 1 calc .
H24B H 1.2009 -0.0424 0.1589 0.088 Uiso 1 1 calc .
H24C H 1.1691 0.0665 0.1634 0.088 Uiso 1 1 calc .
C25 C 0.6595(7) -0.2331(6) 0.1117(3) 0.053(2) Uani 1 1 d .
C26 C 0.7367(8) -0.2914(6) 0.1125(3) 0.060(2) Uani 1 1 d .
C27 C 0.7002(9) -0.3961(7) 0.0934(3) 0.071(3) Uani 1 1 d .
H27 H 0.7508 -0.4368 0.0937 0.085 Uiso 1 1 calc R
C28 C 0.5951(10) -0.4423(8) 0.0745(4) 0.086(3) Uani 1 1 d .
H28 H 0.5729 -0.5139 0.0624 0.103 Uiso 1 1 calc R
C29 C 0.5236(9) -0.3839(8) 0.0733(4) 0.083(3) Uani 1 1 d .
H29 H 0.4508 -0.4156 0.0596 0.100 Uiso 1 1 calc R
C30 C 0.4706(8) -0.2167(10) 0.0918(5) 0.093(4) Uani 1 1 d .
H30A H 0.4066 -0.2484 0.0675 0.140 Uiso 1 1 calc .
H30B H 0.5024 -0.1454 0.0841 0.140 Uiso 1 1 calc .
H30C H 0.4505 -0.2146 0.1241 0.140 Uiso 1 1 calc .
C31 C 0.5510(8) -0.2809(6) 0.0911(3) 0.062(2) Uani 1 1 d .
C32 C 0.8526(8) -0.2400(8) 0.1330(4) 0.072(3) Uani 1 1 d .
H32A H 0.8874 -0.2027 0.1079 0.108 Uiso 1 1 calc .
H32B H 0.8892 -0.2935 0.1437 0.108 Uiso 1 1 calc .
H32C H 0.8566 -0.1905 0.1607 0.108 Uiso 1 1 calc .
C33 C 1.2541(9) 0.2147(8) 0.2472(4) 0.082(3) Uani 1 1 d .
H33 H 1.1945 0.1598 0.2513 0.099 Uiso 1 1 calc R
C34 C 1.3544(10) 0.1970(9) 0.2575(6) 0.112(5) Uani 1 1 d .
H34 H 1.3633 0.1315 0.2674 0.135 Uiso 1 1 calc R
C35 C 1.4418(10) 0.2774(10) 0.2529(6) 0.112(5) Uani 1 1 d .
H35 H 1.5125 0.2683 0.2590 0.134 Uiso 1 1 calc R
C36 C 1.4243(7) 0.3673(9) 0.2398(4) 0.079(3) Uani 1 1 d .
H36 H 1.4828 0.4250 0.2376 0.095 Uiso 1 1 calc R
C37 C 1.3214(7) 0.3765(7) 0.2296(3) 0.063(2) Uani 1 1 d .
H37 H 1.3107 0.4415 0.2198 0.076 Uiso 1 1 calc R
C38 C 1.2829(7) 0.2623(7) 0.1133(4) 0.068(2) Uani 1 1 d .
H38 H 1.3074 0.2464 0.1452 0.082 Uiso 1 1 calc R
C39 C 1.3576(9) 0.3016(9) 0.0842(4) 0.085(3) Uani 1 1 d .
H39 H 1.4322 0.3137 0.0962 0.101 Uiso 1 1 calc R
C40 C 1.3225(9) 0.3230(10) 0.0376(5) 0.101(4) Uani 1 1 d .
H40 H 1.3724 0.3508 0.0171 0.121 Uiso 1 1 calc R
C41 C 1.2148(8) 0.3038(8) 0.0213(4) 0.078(3) Uani 1 1 d .
H41 H 1.1887 0.3156 -0.0111 0.094 Uiso 1 1 calc R
C42 C 1.1444(8) 0.2671(8) 0.0525(4) 0.071(3) Uani 1 1 d .
H42 H 1.0697 0.2566 0.0412 0.086 Uiso 1 1 calc R
C43 C 1.1971(8) 0.5081(7) 0.1336(4) 0.073(3) Uani 1 1 d .
H43 H 1.2280 0.4599 0.1186 0.088 Uiso 1 1 calc R
C44 C 1.2444(9) 0.6074(7) 0.1339(4) 0.084(3) Uani 1 1 d .
H44 H 1.3086 0.6299 0.1209 0.101 Uiso 1 1 calc R
C45 C 1.1966(10) 0.6805(8) 0.1542(4) 0.083(3) Uani 1 1 d .
H45 H 1.2276 0.7536 0.1554 0.100 Uiso 1 1 calc R
C46 C 1.1044(8) 0.6418(7) 0.1720(3) 0.064(2) Uani 1 1 d .
H46 H 1.0683 0.6882 0.1847 0.077 Uiso 1 1 calc R
C47 C 1.0647(7) 0.5377(7) 0.1716(3) 0.064(2) Uani 1 1 d .
H47 H 1.0020 0.5124 0.1854 0.077 Uiso 1 1 calc R
C48 C 0.5808(14) 0.139(2) 0.0610(5) 0.177(7) Uani 1 1 d .
H48 H 0.6487 0.1787 0.0555 0.212 Uiso 1 1 calc R
C49 C 0.4861(14) 0.1249(19) 0.0265(5) 0.177(7) Uani 1 1 d .
H49 H 0.4902 0.1541 -0.0038 0.212 Uiso 1 1 calc R
C50 C 0.3898(12) 0.0708(18) 0.0356(6) 0.148(8) Uani 1 1 d .
H50 H 0.3280 0.0577 0.0110 0.177 Uiso 1 1 calc R
C51 C 0.3820(11) 0.0365(12) 0.0786(8) 0.131(6) Uani 1 1 d .
H51 H 0.3139 0.0056 0.0869 0.158 Uiso 1 1 calc R
C52 C 0.4692(9) 0.0458(10) 0.1092(6) 0.121(5) Uani 1 1 d .
H52 H 0.4631 0.0168 0.1395 0.145 Uiso 1 1 calc R
C53 C 0.6438(12) 0.1162(12) 0.2681(5) 0.114(4) Uani 1 1 d .
H53 H 0.6928 0.1804 0.2643 0.137 Uiso 1 1 calc R
C54 C 0.6001(12) 0.1085(10) 0.3095(5) 0.112(5) Uani 1 1 d .
H54 H 0.6175 0.1632 0.3348 0.134 Uiso 1 1 calc R
C55 C 0.5247(12) 0.0092(12) 0.3111(5) 0.114(4) Uani 1 1 d .
H55 H 0.4878 -0.0015 0.3379 0.137 Uiso 1 1 calc R
C56 C 0.5056(12) -0.0666(10) 0.2769(6) 0.137(7) Uani 1 1 d .
H56 H 0.4594 -0.1333 0.2793 0.164 Uiso 1 1 calc R
C57 C 0.5541(8) -0.0459(10) 0.2383(5) 0.093(4) Uani 1 1 d .
H57 H 0.5370 -0.0993 0.2124 0.112 Uiso 1 1 calc R
C58 C 0.7247(5) 0.4531(5) 0.4340(3) 0.0351(15) Uani 1 1 d .
C59 C 0.8193(6) 0.3864(5) 0.3768(3) 0.0464(19) Uani 1 1 d .
H59 H 0.8246 0.3663 0.3444 0.056 Uiso 1 1 calc R
C60 C 0.7312(6) 0.4242(5) 0.3858(3) 0.0423(17) Uani 1 1 d .
C61 C 0.8963(6) 0.3786(6) 0.4139(3) 0.055(2) Uani 1 1 d .
H61 H 0.9562 0.3550 0.4072 0.066 Uiso 1 1 calc R
C62 C 0.8886(6) 0.4045(6) 0.4611(3) 0.0482(19) Uani 1 1 d .
H62 H 0.9431 0.3981 0.4867 0.058 Uiso 1 1 calc R
C63 C 0.8021(5) 0.4400(5) 0.4722(3) 0.0402(16) Uani 1 1 d .
C64 C 0.7916(6) 0.4646(7) 0.5238(3) 0.053(2) Uani 1 1 d .
H64A H 0.7289 0.4146 0.5319 0.079 Uiso 1 1 calc .
H64B H 0.7828 0.5357 0.5278 0.079 Uiso 1 1 calc .
H64C H 0.8564 0.4595 0.5455 0.079 Uiso 1 1 calc .
C65 C 0.6481(8) 0.4329(7) 0.3439(3) 0.063(2) Uani 1 1 d .
H65A H 0.6672 0.4094 0.3135 0.094 Uiso 1 1 calc .
H65B H 0.6447 0.5059 0.3429 0.094 Uiso 1 1 calc .
H65C H 0.5781 0.3890 0.3479 0.094 Uiso 1 1 calc .
C66 C 0.3934(5) 0.6297(5) 0.3893(2) 0.0290(13) Uani 1 1 d .
C67 C 0.3784(5) 0.7295(5) 0.3795(2) 0.0314(14) Uani 1 1 d .
C68 C 0.3074(5) 0.7382(5) 0.3376(3) 0.0409(16) Uani 1 1 d .
H68 H 0.3000 0.8056 0.3300 0.049 Uiso 1 1 calc R
C69 C 0.2484(6) 0.6527(6) 0.3072(3) 0.0437(17) Uani 1 1 d .
H69 H 0.2003 0.6605 0.2792 0.052 Uiso 1 1 calc R
C70 C 0.2605(5) 0.5539(6) 0.3181(3) 0.0411(16) Uani 1 1 d .
H70 H 0.2201 0.4942 0.2973 0.049 Uiso 1 1 calc R
C71 C 0.3308(5) 0.5411(5) 0.3591(2) 0.0344(15) Uani 1 1 d .
C72 C 0.3428(8) 0.4347(7) 0.3705(4) 0.082(2) Uani 1 1 d .
H72A H 0.3080 0.3844 0.3424 0.123 Uiso 1 1 calc .
H72B H 0.3090 0.4134 0.3987 0.123 Uiso 1 1 calc .
H72C H 0.4192 0.4366 0.3777 0.123 Uiso 1 1 calc .
C73 C 0.4425(6) 0.8253(6) 0.4112(3) 0.0474(18) Uani 1 1 d .
H73A H 0.5127 0.8497 0.4012 0.071 Uiso 1 1 calc .
H73B H 0.4524 0.8086 0.4451 0.071 Uiso 1 1 calc .
H73C H 0.4042 0.8804 0.4079 0.071 Uiso 1 1 calc .
C74 C 0.6868(10) 0.7627(8) 0.5543(4) 0.089(2) Uani 1 1 d .
C75 C 0.7967(10) 0.8039(8) 0.5724(4) 0.094(3) Uani 1 1 d .
C76 C 0.8333(10) 0.8792(7) 0.6129(4) 0.094(3) Uani 1 1 d .
H76 H 0.9055 0.8999 0.6293 0.113 Uiso 1 1 calc R
C77 C 0.7441(10) 0.9230(8) 0.6269(4) 0.089(2) Uani 1 1 d .
H77 H 0.7631 0.9861 0.6475 0.107 Uiso 1 1 calc R
C78 C 0.6461(12) 0.8798(8) 0.6125(5) 0.114(4) Uani 1 1 d .
H78 H 0.5943 0.9023 0.6277 0.137 Uiso 1 1 calc R
C79 C 0.6120(12) 0.8011(8) 0.5756(5) 0.114(4) Uani 1 1 d .
C80 C 0.4966(11) 0.7588(9) 0.5576(5) 0.097(4) Uani 1 1 d .
H80A H 0.4751 0.6852 0.5642 0.146 Uiso 1 1 calc .
H80B H 0.4816 0.7646 0.5225 0.146 Uiso 1 1 calc .
H80C H 0.4562 0.7986 0.5742 0.146 Uiso 1 1 calc .
C81 C 0.8776(8) 0.7674(7) 0.5489(4) 0.082(2) Uani 1 1 d .
H81A H 0.8553 0.6910 0.5430 0.123 Uiso 1 1 calc .
H81B H 0.9475 0.7884 0.5704 0.123 Uiso 1 1 calc .
H81C H 0.8832 0.7988 0.5180 0.123 Uiso 1 1 calc .
C82 C 0.9634(7) 0.8336(7) 0.4317(5) 0.097(4) Uani 1 1 d .
H82 H 0.9329 0.8852 0.4441 0.117 Uiso 1 1 calc R
C83 C 1.0705(7) 0.8610(8) 0.4300(4) 0.082(3) Uani 1 1 d .
H83 H 1.1140 0.9281 0.4428 0.099 Uiso 1 1 calc R
C84 C 1.1127(7) 0.7910(8) 0.4097(4) 0.068(3) Uani 1 1 d .
H84 H 1.1860 0.8093 0.4060 0.082 Uiso 1 1 calc R
C85 C 1.0507(7) 0.6949(7) 0.3946(3) 0.056(2) Uani 1 1 d .
H85 H 1.0805 0.6435 0.3814 0.068 Uiso 1 1 calc R
C86 C 0.9434(7) 0.6708(6) 0.3983(3) 0.058(2) Uani 1 1 d .
H86 H 0.9000 0.6026 0.3871 0.070 Uiso 1 1 calc R
C87 C 0.7713(8) 0.9821(8) 0.4075(4) 0.081(3) Uani 1 1 d .
H87 H 0.7934 0.9501 0.3811 0.097 Uiso 1 1 calc R
C88 C 0.7844(8) 1.0875(8) 0.4096(4) 0.082(3) Uani 1 1 d .
H88 H 0.8178 1.1281 0.3863 0.098 Uiso 1 1 calc R
C89 C 0.7481(8) 1.1335(7) 0.4464(4) 0.075(3) Uani 1 1 d .
H89 H 0.7539 1.2065 0.4487 0.091 Uiso 1 1 calc R
C90 C 0.7032(8) 1.0712(7) 0.4797(4) 0.068(2) Uani 1 1 d .
H90 H 0.6775 1.1002 0.5057 0.082 Uiso 1 1 calc R
C91 C 0.6962(6) 0.9650(6) 0.4746(3) 0.0503(19) Uani 1 1 d .
H91 H 0.6652 0.9225 0.4979 0.060 Uiso 1 1 calc R
C92 C 0.5386(7) 0.6701(6) 0.2928(3) 0.055(2) Uani 1 1 d .
H92 H 0.4775 0.6520 0.3083 0.066 Uiso 1 1 calc R
C93 C 0.5223(8) 0.6573(7) 0.2435(3) 0.062(2) Uani 1 1 d .
H93 H 0.4524 0.6299 0.2252 0.075 Uiso 1 1 calc R
C94 C 0.6098(10) 0.6852(8) 0.2212(4) 0.080(3) Uani 1 1 d .
H94 H 0.6014 0.6781 0.1867 0.096 Uiso 1 1 calc R
C95 C 0.7099(9) 0.7236(7) 0.2486(5) 0.078(3) Uani 1 1 d .
H95 H 0.7716 0.7425 0.2335 0.094 Uiso 1 1 calc R
C96 C 0.7186(7) 0.7340(6) 0.2978(4) 0.062(2) Uani 1 1 d .
H96 H 0.7879 0.7623 0.3166 0.074 Uiso 1 1 calc R

loop_
_atom_site_aniso_label
_atom_site_aniso_U_11
_atom_site_aniso_U_22
_atom_site_aniso_U_33
_atom_site_aniso_U_23
_atom_site_aniso_U_13
_atom_site_aniso_U_12
Ba1 0.0382(3) 0.0400(2) 0.0424(3) 0.00335(19) 0.0132(2) 0.00130(18)
Ba2 0.0358(3) 0.0395(2) 0.0494(3) -0.00082(19) 0.0105(2) 0.00402(18)
Ba3 0.0426(3) 0.0493(3) 0.0269(3) 0.0023(2) 0.0044(2) 0.0289(3)
Ba4 0.0337(3) 0.0435(3) 0.0546(3) -0.0052(2) 0.0080(2) 0.00827(19)
N1 0.054(4) 0.064(4) 0.050(4) -0.014(3) 0.005(3) 0.012(4)
N2 0.064(5) 0.056(4) 0.056(5) -0.009(3) 0.026(4) -0.002(3)
N3 0.083(5) 0.050(4) 0.075(5) 0.013(4) 0.037(4) 0.004(4)
N4 0.045(5) 0.074(5) 0.131(9) -0.022(5) -0.015(5) 0.013(4)
N5 0.053(4) 0.070(5) 0.073(5) 0.021(4) 0.029(4) 0.018(4)
N6 0.036(4) 0.050(4) 0.158(9) -0.014(5) 0.020(5) -0.001(3)
N7 0.051(4) 0.057(4) 0.067(5) 0.011(4) 0.016(4) 0.027(3)
N8 0.066(5) 0.053(4) 0.058(4) 0.005(3) 0.028(4) 0.015(3)
O1 0.063(3) 0.052(3) 0.033(3) 0.004(2) 0.011(2) 0.021(3)
O2 0.048(3) 0.039(3) 0.043(3) -0.001(2) 0.013(2) 0.011(2)
O3 0.071(4) 0.046(3) 0.066(4) -0.005(3) 0.017(3) -0.006(3)
O4 0.049(3) 0.048(3) 0.047(3) 0.013(2) 0.010(2) 0.022(2)
O5 0.047(3) 0.051(3) 0.050(3) 0.002(2) 0.012(2) 0.031(2)
O6 0.031(2) 0.043(2) 0.037(3) 0.007(2) 0.002(2) 0.012(2)
O7 0.046(3) 0.087(4) 0.056(4) -0.027(3) -0.002(3) 0.028(3)
C1 0.045(4) 0.055(4) 0.034(4) 0.000(3) 0.007(3) 0.011(4)
C2 0.076(6) 0.064(5) 0.046(5) 0.013(4) 0.017(4) 0.021(5)
C3 0.098(7) 0.076(6) 0.039(5) 0.013(5) 0.009(5) 0.015(6)
C4 0.086(7) 0.102(8) 0.047(6) 0.009(6) 0.015(5) 0.018(6)
C5 0.058(5) 0.089(7) 0.047(5) -0.011(5) 0.008(4) 0.015(5)
C6 0.035(4) 0.073(5) 0.036(4) -0.007(4) 0.010(3) 0.011(4)
C7 0.057(5) 0.062(5) 0.054(5) -0.007(4) 0.005(4) 0.020(4)
C8 0.134(10) 0.062(6) 0.082(8) 0.022(5) 0.035(7) 0.041(6)
C9 0.038(4) 0.038(4) 0.045(4) 0.000(3) 0.021(3) 0.005(3)
C10 0.044(4) 0.057(5) 0.047(5) -0.003(4) 0.025(4) 0.005(4)
C11 0.064(5) 0.050(5) 0.055(5) -0.017(4) 0.022(4) 0.002(4)
C12 0.077(6) 0.043(5) 0.093(8) -0.013(5) 0.035(6) 0.004(5)
C13 0.081(6) 0.041(4) 0.065(6) 0.007(4) 0.027(5) 0.023(4)
C14 0.047(4) 0.042(4) 0.046(5) 0.000(3) 0.015(4) 0.006(3)
C15 0.062(5) 0.066(5) 0.053(5) 0.007(4) -0.001(4) 0.022(4)
C16 0.061(5) 0.075(6) 0.048(5) -0.007(4) 0.004(4) 0.012(5)
C17 0.035(4) 0.030(3) 0.052(5) -0.003(3) -0.003(3) 0.008(3)
C18 0.042(4) 0.042(4) 0.055(5) -0.007(3) 0.001(4) 0.015(3)
C19 0.049(5) 0.042(4) 0.082(6) 0.003(4) 0.002(4) 0.023(4)
C20 0.056(5) 0.050(5) 0.093(8) 0.018(5) -0.010(5) 0.019(4)
C21 0.039(4) 0.053(4) 0.053(5) 0.014(4) -0.003(4) 0.004(3)
C22 0.037(4) 0.041(4) 0.050(5) 0.014(3) 0.004(3) 0.005(3)
C23 0.064(5) 0.068(5) 0.071(6) 0.035(5) 0.025(5) 0.031(5)
C24 0.056(5) 0.065(5) 0.065(6) -0.008(4) 0.017(4) 0.029(4)
C25 0.067(5) 0.038(4) 0.051(5) 0.007(3) 0.029(4) -0.006(4)
C26 0.077(6) 0.046(4) 0.051(5) 0.001(4) 0.023(4) 0.000(4)
C27 0.119(9) 0.049(5) 0.057(6) 0.019(4) 0.045(6) 0.025(6)
C28 0.107(9) 0.041(5) 0.096(8) -0.004(5) 0.034(7) -0.015(6)
C29 0.083(7) 0.069(6) 0.077(7) -0.010(5) 0.020(6) -0.022(6)
C30 0.058(6) 0.100(8) 0.113(10) 0.023(7) 0.015(6) 0.002(6)
C31 0.071(6) 0.047(4) 0.055(5) 0.006(4) 0.017(5) -0.009(4)
C32 0.071(6) 0.070(6) 0.078(7) 0.012(5) 0.019(5) 0.019(5)
C33 0.075(7) 0.064(6) 0.087(8) -0.010(5) -0.013(6) -0.003(5)
C34 0.098(9) 0.060(7) 0.170(14) 0.006(7) -0.014(9) 0.027(7)
C35 0.070(7) 0.079(8) 0.175(14) -0.010(8) -0.020(8) 0.027(7)
C36 0.041(5) 0.085(7) 0.100(8) -0.022(6) -0.011(5) 0.013(5)
C37 0.063(6) 0.063(5) 0.054(6) -0.012(4) 0.006(4) 0.004(5)
C38 0.059(6) 0.074(6) 0.069(6) -0.008(5) 0.018(5) 0.012(5)
C39 0.070(7) 0.105(8) 0.084(8) 0.021(7) 0.033(6) 0.018(6)
C40 0.082(8) 0.124(10) 0.097(9) 0.023(8) 0.057(7) 0.000(7)
C41 0.076(7) 0.086(7) 0.064(7) 0.004(5) 0.028(5) -0.007(6)
C42 0.055(5) 0.078(6) 0.066(7) -0.006(5) 0.018(5) -0.013(5)
C43 0.087(7) 0.053(5) 0.086(7) 0.005(5) 0.038(6) 0.016(5)
C44 0.089(7) 0.054(5) 0.109(9) 0.005(5) 0.051(7) -0.005(5)
C45 0.115(9) 0.047(5) 0.079(7) 0.011(5) 0.009(7) 0.009(6)
C46 0.069(6) 0.051(5) 0.067(6) -0.009(4) -0.007(5) 0.018(4)
C47 0.061(5) 0.056(5) 0.076(7) -0.003(5) 0.025(5) 0.011(4)
C48 0.125(10) 0.37(2) 0.058(7) -0.005(9) 0.010(6) 0.115(12)
C49 0.125(10) 0.37(2) 0.058(7) -0.005(9) 0.010(6) 0.115(12)
C50 0.078(10) 0.26(2) 0.091(11) -0.071(13) -0.035(9) 0.071(12)
C51 0.059(8) 0.114(11) 0.205(19) -0.051(13) 0.003(11) 0.015(7)
C52 0.058(7) 0.095(9) 0.193(16) 0.022(9) -0.023(8) 0.018(6)
C53 0.153(9) 0.133(8) 0.116(7) 0.067(7) 0.094(7) 0.096(7)
C54 0.186(14) 0.101(9) 0.105(9) 0.049(7) 0.091(10) 0.093(10)
C55 0.153(9) 0.133(8) 0.116(7) 0.067(7) 0.094(7) 0.096(7)
C56 0.167(13) 0.091(8) 0.226(17) 0.091(11) 0.153(13) 0.085(9)
C57 0.072(7) 0.094(8) 0.133(11) 0.037(7) 0.058(7) 0.027(6)
C58 0.039(4) 0.027(3) 0.045(4) 0.004(3) 0.018(3) 0.014(3)
C59 0.046(4) 0.037(4) 0.060(5) -0.007(3) 0.028(4) 0.008(3)
C60 0.055(4) 0.033(3) 0.041(4) 0.001(3) 0.016(4) 0.011(3)
C61 0.044(5) 0.047(4) 0.084(7) -0.004(4) 0.034(5) 0.018(4)
C62 0.036(4) 0.043(4) 0.068(6) 0.008(4) 0.011(4) 0.012(3)
C63 0.036(4) 0.034(3) 0.054(5) 0.005(3) 0.017(3) 0.009(3)
C64 0.055(5) 0.067(5) 0.046(5) 0.004(4) 0.010(4) 0.033(4)
C65 0.088(7) 0.064(5) 0.051(5) 0.008(4) 0.024(5) 0.038(5)
C66 0.024(3) 0.036(3) 0.028(3) 0.009(3) 0.009(3) 0.007(3)
C67 0.025(3) 0.032(3) 0.037(4) 0.008(3) 0.004(3) 0.008(3)
C68 0.032(4) 0.042(4) 0.052(5) 0.013(3) 0.009(3) 0.013(3)
C69 0.035(4) 0.055(4) 0.039(4) 0.004(3) -0.007(3) 0.017(3)
C70 0.028(3) 0.052(4) 0.039(4) -0.003(3) 0.000(3) 0.008(3)
C71 0.030(3) 0.037(3) 0.037(4) 0.000(3) 0.011(3) 0.008(3)
C72 0.058(4) 0.058(4) 0.121(7) -0.007(4) -0.013(4) 0.019(3)
C73 0.048(4) 0.040(4) 0.051(5) 0.001(3) 0.001(4) 0.010(3)
C74 0.122(7) 0.063(4) 0.073(5) -0.021(4) 0.034(5) -0.001(5)
C75 0.117(6) 0.053(4) 0.070(5) 0.006(3) -0.013(5) -0.038(4)
C76 0.117(6) 0.053(4) 0.070(5) 0.006(3) -0.013(5) -0.038(4)
C77 0.122(7) 0.063(4) 0.073(5) -0.021(4) 0.034(5) -0.001(5)
C78 0.158(9) 0.046(4) 0.136(8) -0.023(4) 0.106(7) -0.025(5)
C79 0.158(9) 0.046(4) 0.136(8) -0.023(4) 0.106(7) -0.025(5)
C80 0.138(10) 0.094(8) 0.112(9) 0.051(7) 0.084(8) 0.083(8)
C81 0.058(4) 0.058(4) 0.121(7) -0.007(4) -0.013(4) 0.019(3)
C82 0.037(5) 0.050(5) 0.196(13) -0.024(7) 0.000(6) 0.015(4)
C83 0.038(5) 0.056(5) 0.135(10) -0.006(6) -0.008(5) -0.004(4)
C84 0.033(4) 0.086(7) 0.080(7) -0.002(5) 0.007(4) 0.010(4)
C85 0.061(5) 0.072(6) 0.045(5) 0.007(4) 0.016(4) 0.028(5)
C86 0.063(5) 0.046(4) 0.062(6) -0.001(4) 0.009(4) 0.008(4)
C87 0.089(7) 0.089(7) 0.079(7) 0.016(6) 0.045(6) 0.030(6)
C88 0.076(7) 0.063(6) 0.122(9) 0.038(6) 0.051(7) 0.021(5)
C89 0.065(6) 0.039(4) 0.120(9) 0.010(5) 0.013(6) 0.010(4)
C90 0.081(7) 0.066(6) 0.056(6) -0.004(5) 0.011(5) 0.019(5)
C91 0.050(5) 0.045(4) 0.051(5) 0.004(4) 0.001(4) 0.005(4)
C92 0.053(5) 0.049(4) 0.069(6) 0.012(4) 0.024(4) 0.015(4)
C93 0.069(6) 0.074(6) 0.050(6) 0.018(4) 0.016(5) 0.023(5)
C94 0.097(8) 0.089(7) 0.065(7) 0.030(6) 0.040(6) 0.024(6)
C95 0.084(7) 0.065(6) 0.109(9) 0.037(6) 0.070(7) 0.024(5)
C96 0.053(5) 0.050(5) 0.087(7) 0.015(5) 0.026(5) 0.012(4)

loop_
_atom_type_symbol
_atom_type_description
_atom_type_scat_dispersion_real
_atom_type_scat_dispersion_imag
_atom_type_scat_source
C C 0.0033 0.0016 'International Tables Vol C Tables 4.2.6.8 and 6.1.1.4'
H H 0.0000 0.0000 'International Tables Vol C Tables 4.2.6.8 and 6.1.1.4'
N N 0.0061 0.0033 'International Tables Vol C Tables 4.2.6.8 and 6.1.1.4'
O O 0.0106 0.0060 'International Tables Vol C Tables 4.2.6.8 and 6.1.1.4'
Ba Ba -0.3244 2.2819 'International Tables Vol C Tables 4.2.6.8 and 6.1.1.4'

loop_
_geom_angle_atom_site_label_1
_geom_angle_atom_site_label_2
_geom_angle_atom_site_label_3
_geom_angle
_geom_angle_site_symmetry_1
_geom_angle_site_symmetry_3
O4 Ba1 O1 80.72(16) . .
O4 Ba1 O2 73.39(15) . .
O1 Ba1 O2 74.05(15) . .
O4 Ba1 N3 172.7(2) . .
O1 Ba1 N3 106.2(2) . .
O2 Ba1 N3 110.49(18) . .
O4 Ba1 N1 94.11(19) . .
O1 Ba1 N1 166.56(17) . .
O2 Ba1 N1 116.55(17) . .
N3 Ba1 N1 78.6(2) . .
O4 Ba1 N2 102.52(17) . .
O1 Ba1 N2 91.97(18) . .
O2 Ba1 N2 165.82(18) . .
N3 Ba1 N2 75.2(2) . .
N1 Ba1 N2 77.0(2) . .
O4 Ba1 C9 95.48(16) . .
O1 Ba1 C9 86.69(17) . .
O2 Ba1 C9 24.09(15) . .
N3 Ba1 C9 87.44(19) . .
N1 Ba1 C9 106.24(18) . .
N2 Ba1 C9 161.50(19) . .
O4 Ba1 Ba2 46.49(11) . .
O1 Ba1 Ba2 44.90(11) . .
O2 Ba1 Ba2 44.88(10) . .
N3 Ba1 Ba2 140.59(17) . .
N1 Ba1 Ba2 136.47(15) . .
N2 Ba1 Ba2 122.61(13) . .
C9 Ba1 Ba2 67.93(12) . .
O3 Ba2 O2 164.07(18) . .
O3 Ba2 O1 118.73(17) . .
O2 Ba2 O1 73.48(15) . .
O3 Ba2 O4 100.60(18) . .
O2 Ba2 O4 71.04(15) . .
O1 Ba2 O4 77.09(15) . .
O3 Ba2 N4 88.7(2) . .
O2 Ba2 N4 103.81(19) . .
O1 Ba2 N4 82.0(2) . .
O4 Ba2 N4 159.1(2) . .
O3 Ba2 N5 93.4(2) . .
O2 Ba2 N5 79.32(19) . .
O1 Ba2 N5 142.80(18) . .
O4 Ba2 N5 117.32(19) . .
N4 Ba2 N5 80.4(3) . .
O3 Ba2 Ba1 135.98(14) . .
O2 Ba2 Ba1 45.07(10) . .
O1 Ba2 Ba1 43.97(11) . .
O4 Ba2 Ba1 43.07(10) . .
N4 Ba2 Ba1 118.93(19) . .
N5 Ba2 Ba1 122.86(16) . .
O5 Ba3 O5 179.999(1) 2_666 .
O5 Ba3 O6 73.26(14) 2_666 2_666
O5 Ba3 O6 106.74(14) . 2_666
O5 Ba3 O6 106.74(14) 2_666 .
O5 Ba3 O6 73.26(14) . .
O6 Ba3 O6 179.999(1) 2_666 .
O5 Ba3 O7 107.22(15) 2_666 .
O5 Ba3 O7 72.78(16) . .
O6 Ba3 O7 108.76(16) 2_666 .
O6 Ba3 O7 71.24(16) . .
O5 Ba3 O7 72.78(16) 2_666 2_666
O5 Ba3 O7 107.22(15) . 2_666
O6 Ba3 O7 71.24(16) 2_666 2_666
O6 Ba3 O7 108.76(16) . 2_666
O7 Ba3 O7 180.00(19) . 2_666
O5 Ba3 Ba4 42.82(11) 2_666 2_666
O5 Ba3 Ba4 137.18(11) . 2_666
O6 Ba3 Ba4 43.56(9) 2_666 2_666
O6 Ba3 Ba4 136.44(9) . 2_666
O7 Ba3 Ba4 137.31(12) . 2_666
O7 Ba3 Ba4 42.69(12) 2_666 2_666
O5 Ba3 Ba4 137.18(11) 2_666 .
O5 Ba3 Ba4 42.82(11) . .
O6 Ba3 Ba4 136.44(9) 2_666 .
O6 Ba3 Ba4 43.56(9) . .
O7 Ba3 Ba4 42.69(12) . .
O7 Ba3 Ba4 137.31(12) 2_666 .
Ba4 Ba3 Ba4 179.999(11) 2_666 .
O7 Ba4 O5 77.26(18) . .
O7 Ba4 O6 75.44(15) . .
O5 Ba4 O6 75.85(14) . .
O7 Ba4 N6 110.3(2) . .
O5 Ba4 N6 98.70(19) . .
O6 Ba4 N6 171.33(19) . .
O7 Ba4 N7 88.1(2) . .
O5 Ba4 N7 163.29(19) . .
O6 Ba4 N7 108.47(16) . .
N6 Ba4 N7 78.69(19) . .
O7 Ba4 N8 164.29(18) . .
O5 Ba4 N8 108.67(17) . .
O6 Ba4 N8 91.66(17) . .
N6 Ba4 N8 83.6(2) . .
N7 Ba4 N8 87.56(19) . .
O7 Ba4 Ba3 46.65(14) . .
O5 Ba4 Ba3 44.52(10) . .
O6 Ba4 Ba3 45.15(9) . .
N6 Ba4 Ba3 134.20(19) . .
N7 Ba4 Ba3 127.55(14) . .
N8 Ba4 Ba3 127.93(14) . .
C33 N1 C37 115.4(8) . .
C33 N1 Ba1 109.8(6) . .
C37 N1 Ba1 127.1(6) . .
C42 N2 C38 117.2(8) . .
C42 N2 Ba1 116.2(6) . .
C38 N2 Ba1 121.6(6) . .
C43 N3 C47 116.1(7) . .
C43 N3 Ba1 127.3(6) . .
C47 N3 Ba1 116.1(5) . .
C48 N4 C52 120.2(12) . .
C48 N4 Ba2 116.8(9) . .
C52 N4 Ba2 121.1(8) . .
C57 N5 C53 117.4(10) . .
C57 N5 Ba2 121.0(7) . .
C53 N5 Ba2 120.2(7) . .
C86 N6 C82 116.3(8) . .
C86 N6 Ba4 122.9(5) . .
C82 N6 Ba4 120.8(6) . .
C91 N7 C87 116.9(8) . .
C91 N7 Ba4 118.2(5) . .
C87 N7 Ba4 123.9(6) . .
C96 N8 C92 115.8(8) . .
C96 N8 Ba4 120.2(6) . .
C92 N8 Ba4 122.9(5) . .
C1 O1 Ba1 121.0(5) . .
C1 O1 Ba2 138.7(5) . .
Ba1 O1 Ba2 91.13(15) . .
C9 O2 Ba2 157.2(5) . .
C9 O2 Ba1 101.5(4) . .
Ba2 O2 Ba1 90.05(14) . .
C25 O3 Ba2 171.9(5) . .
C17 O4 Ba1 138.8(4) . .
C17 O4 Ba2 127.2(4) . .
Ba1 O4 Ba2 90.44(14) . .
C58 O5 Ba4 115.1(4) . .
C58 O5 Ba3 146.4(4) . .
Ba4 O5 Ba3 92.66(14) . .
C66 O6 Ba4 121.1(3) . .
C66 O6 Ba3 143.2(4) . .
Ba4 O6 Ba3 91.29(13) . .
C74 O7 Ba4 132.0(6) . .
C74 O7 Ba3 135.5(6) . .
Ba4 O7 Ba3 90.66(16) . .
O1 C1 C6 121.2(7) . .
O1 C1 C2 120.6(7) . .
C6 C1 C2 118.1(7) . .
C3 C2 C1 119.6(8) . .
C3 C2 C8 120.3(8) . .
C1 C2 C8 120.0(7) . .
C4 C3 C2 121.7(9) . .
C4 C3 H3 119.1 . .
C2 C3 H3 119.1 . .
C3 C4 C5 118.4(9) . .
C3 C4 H4 120.8 . .
C5 C4 H4 120.8 . .
C6 C5 C4 122.1(9) . .
C6 C5 H5 118.9 . .
C4 C5 H5 118.9 . .
C5 C6 C1 119.8(8) . .
C5 C6 C7 121.4(8) . .
C1 C6 C7 118.7(7) . .
C6 C7 H7A 109.5 . .
C6 C7 H7B 109.5 . .
H7A C7 H7B 109.5 . .
C6 C7 H7C 109.5 . .
H7A C7 H7C 109.5 . .
H7B C7 H7C 109.5 . .
C2 C8 H8A 109.5 . .
C2 C8 H8B 109.5 . .
H8A C8 H8B 109.5 . .
C2 C8 H8C 109.5 . .
H8A C8 H8C 109.5 . .
H8B C8 H8C 109.5 . .
O2 C9 C10 120.6(7) . .
O2 C9 C14 119.6(7) . .
C10 C9 C14 119.8(7) . .
O2 C9 Ba1 54.4(3) . .
C10 C9 Ba1 93.9(4) . .
C14 C9 Ba1 119.9(5) . .
C11 C10 C9 118.6(8) . .
C11 C10 C16 120.3(8) . .
C9 C10 C16 121.0(7) . .
C12 C11 C10 121.9(9) . .
C12 C11 H11 119.0 . .
C10 C11 H11 119.0 . .
C11 C12 C13 120.5(8) . .
C11 C12 H12 119.7 . .
C13 C12 H12 119.7 . .
C12 C13 C14 119.8(8) . .
C12 C13 H13 120.1 . .
C14 C13 H13 120.1 . .
C13 C14 C9 119.1(7) . .
C13 C14 C15 121.0(8) . .
C9 C14 C15 119.8(6) . .
C14 C15 H15A 109.5 . .
C14 C15 H15B 109.5 . .
H15A C15 H15B 109.5 . .
C14 C15 H15C 109.5 . .
H15A C15 H15C 109.5 . .
H15B C15 H15C 109.5 . .
C10 C16 H16A 109.5 . .
C10 C16 H16B 109.5 . .
H16A C16 H16B 109.5 . .
C10 C16 H16C 109.5 . .
H16A C16 H16C 109.5 . .
H16B C16 H16C 109.5 . .
O4 C17 C18 121.5(7) . .
O4 C17 C22 119.7(6) . .
C18 C17 C22 118.8(7) . .
C17 C18 C19 120.3(8) . .
C17 C18 C24 119.7(7) . .
C19 C18 C24 120.0(7) . .
C20 C19 C18 120.6(7) . .
C20 C19 H19 119.7 . .
C18 C19 H19 119.7 . .
C21 C20 C19 118.6(8) . .
C21 C20 H20 120.7 . .
C19 C20 H20 120.7 . .
C20 C21 C22 123.7(8) . .
C20 C21 H21 118.2 . .
C22 C21 H21 118.2 . .
C21 C22 C17 118.0(7) . .
C21 C22 C23 121.3(7) . .
C17 C22 C23 120.7(6) . .
C22 C23 H23A 109.5 . .
C22 C23 H23B 109.5 . .
H23A C23 H23B 109.5 . .
C22 C23 H23C 109.5 . .
H23A C23 H23C 109.5 . .
H23B C23 H23C 109.5 . .
C18 C24 H24A 109.5 . .
C18 C24 H24B 109.5 . .
H24A C24 H24B 109.5 . .
C18 C24 H24C 109.5 . .
H24A C24 H24C 109.5 . .
H24B C24 H24C 109.5 . .
O3 C25 C26 121.0(8) . .
O3 C25 C31 119.4(8) . .
C26 C25 C31 119.5(7) . .
C27 C26 C25 117.1(9) . .
C27 C26 C32 123.2(9) . .
C25 C26 C32 119.7(7) . .
C28 C27 C26 123.1(10) . .
C28 C27 H27 118.5 . .
C26 C27 H27 118.5 . .
C29 C28 C27 118.4(9) . .
C29 C28 H28 120.8 . .
C27 C28 H28 120.8 . .
C28 C29 C31 123.1(10) . .
C28 C29 H29 118.5 . .
C31 C29 H29 118.5 . .
C31 C30 H30A 109.5 . .
C31 C30 H30B 109.5 . .
H30A C30 H30B 109.5 . .
C31 C30 H30C 109.5 . .
H30A C30 H30C 109.5 . .
H30B C30 H30C 109.5 . .
C29 C31 C25 118.8(10) . .
C29 C31 C30 123.2(10) . .
C25 C31 C30 118.0(8) . .
C26 C32 H32A 109.5 . .
C26 C32 H32B 109.5 . .
H32A C32 H32B 109.5 . .
C26 C32 H32C 109.5 . .
H32A C32 H32C 109.5 . .
H32B C32 H32C 109.5 . .
N1 C33 C34 125.1(11) . .
N1 C33 H33 117.5 . .
C34 C33 H33 117.5 . .
C33 C34 C35 117.9(11) . .
C33 C34 H34 121.0 . .
C35 C34 H34 121.0 . .
C36 C35 C34 118.1(11) . .
C36 C35 H35 120.9 . .
C34 C35 H35 120.9 . .
C35 C36 C37 119.5(11) . .
C35 C36 H36 120.3 . .
C37 C36 H36 120.3 . .
N1 C37 C36 123.9(10) . .
N1 C37 H37 118.1 . .
C36 C37 H37 118.1 . .
N2 C38 C39 122.3(10) . .
N2 C38 H38 118.9 . .
C39 C38 H38 118.9 . .
C40 C39 C38 119.1(10) . .
C40 C39 H39 120.5 . .
C38 C39 H39 120.4 . .
C41 C40 C39 119.0(9) . .
C41 C40 H40 120.5 . .
C39 C40 H40 120.5 . .
C40 C41 C42 119.1(10) . .
C40 C41 H41 120.4 . .
C42 C41 H41 120.4 . .
N2 C42 C41 123.3(10) . .
N2 C42 H42 118.4 . .
C41 C42 H42 118.4 . .
C44 C43 N3 126.0(9) . .
C44 C43 H43 117.0 . .
N3 C43 H43 117.0 . .
C43 C44 C45 117.7(9) . .
C43 C44 H44 121.1 . .
C45 C44 H44 121.1 . .
C46 C45 C44 117.4(9) . .
C46 C45 H45 121.3 . .
C44 C45 H45 121.3 . .
C47 C46 C45 120.0(9) . .
C47 C46 H46 120.0 . .
C45 C46 H46 120.0 . .
N3 C47 C46 122.6(8) . .
N3 C47 H47 118.7 . .
C46 C47 H47 118.7 . .
N4 C48 C49 114.9(18) . .
N4 C48 H48 122.5 . .
C49 C48 H48 122.5 . .
C50 C49 C48 121.6(18) . .
C50 C49 H49 119.2 . .
C48 C49 H49 119.2 . .
C51 C50 C49 119.7(14) . .
C51 C50 H50 120.2 . .
C49 C50 H50 120.2 . .
C52 C51 C50 118.2(16) . .
C52 C51 H51 120.9 . .
C50 C51 H51 120.9 . .
C51 C52 N4 124.8(17) . .
C51 C52 H52 117.6 . .
N4 C52 H52 117.6 . .
N5 C53 C54 124.2(14) . .
N5 C53 H53 117.9 . .
C54 C53 H53 117.9 . .
C53 C54 C55 113.5(13) . .
C53 C54 H54 123.3 . .
C55 C54 H54 123.3 . .
C56 C55 C54 122.2(11) . .
C56 C55 H55 118.9 . .
C54 C55 H55 118.9 . .
C55 C56 C57 116.8(13) . .
C55 C56 H56 121.6 . .
C57 C56 H56 121.6 . .
N5 C57 C56 125.7(14) . .
N5 C57 H57 117.1 . .
C56 C57 H57 117.1 . .
O5 C58 C63 120.5(6) . .
O5 C58 C60 119.5(6) . .
C63 C58 C60 120.0(6) . .
C61 C59 C60 120.7(7) . .
C61 C59 H59 119.7 . .
C60 C59 H59 119.7 . .
C58 C60 C59 118.7(7) . .
C58 C60 C65 122.0(6) . .
C59 C60 C65 119.3(7) . .
C59 C61 C62 120.6(7) . .
C59 C61 H61 119.7 . .
C62 C61 H61 119.7 . .
C61 C62 C63 121.2(7) . .
C61 C62 H62 119.4 . .
C63 C62 H62 119.4 . .
C62 C63 C58 118.7(7) . .
C62 C63 C64 121.1(7) . .
C58 C63 C64 120.1(6) . .
C63 C64 H64A 109.5 . .
C63 C64 H64B 109.5 . .
H64A C64 H64B 109.5 . .
C63 C64 H64C 109.5 . .
H64A C64 H64C 109.5 . .
H64B C64 H64C 109.5 . .
C60 C65 H65A 109.5 . .
C60 C65 H65B 109.5 . .
H65A C65 H65B 109.5 . .
C60 C65 H65C 109.5 . .
H65A C65 H65C 109.5 . .
H65B C65 H65C 109.5 . .
O6 C66 C71 121.2(6) . .
O6 C66 C67 119.5(6) . .
C71 C66 C67 119.3(6) . .
C68 C67 C66 118.8(6) . .
C68 C67 C73 120.3(6) . .
C66 C67 C73 120.8(6) . .
C69 C68 C67 122.1(6) . .
C69 C68 H68 118.9 . .
C67 C68 H68 118.9 . .
C68 C69 C70 118.7(6) . .
C68 C69 H69 120.6 . .
C70 C69 H69 120.6 . .
C69 C70 C71 121.3(7) . .
C69 C70 H70 119.3 . .
C71 C70 H70 119.3 . .
C70 C71 C66 119.5(6) . .
C70 C71 C72 120.8(7) . .
C66 C71 C72 119.7(7) . .
C71 C72 H72A 109.5 . .
C71 C72 H72B 109.5 . .
H72A C72 H72B 109.5 . .
C71 C72 H72C 109.5 . .
H72A C72 H72C 109.5 . .
H72B C72 H72C 109.5 . .
C67 C73 H73A 109.5 . .
C67 C73 H73B 109.5 . .
H73A C73 H73B 109.5 . .
C67 C73 H73C 109.5 . .
H73A C73 H73C 109.5 . .
H73B C73 H73C 109.5 . .
O7 C74 C79 119.9(11) . .
O7 C74 C75 121.2(11) . .
C79 C74 C75 118.9(11) . .
C74 C75 C76 121.8(13) . .
C74 C75 C81 119.7(9) . .
C76 C75 C81 118.5(11) . .
C75 C76 C77 112.3(11) . .
C75 C76 H76 123.9 . .
C77 C76 H76 123.9 . .
C78 C77 C76 123.1(10) . .
C78 C77 H77 118.4 . .
C76 C77 H77 118.5 . .
C77 C78 C79 121.9(12) . .
C77 C78 H78 119.0 . .
C79 C78 H78 119.0 . .
C78 C79 C74 120.2(14) . .
C78 C79 C80 119.7(12) . .
C74 C79 C80 120.1(10) . .
C79 C80 H80A 109.5 . .
C79 C80 H80B 109.5 . .
H80A C80 H80B 109.5 . .
C79 C80 H80C 109.5 . .
H80A C80 H80C 109.5 . .
H80B C80 H80C 109.5 . .
C75 C81 H81A 109.5 . .
C75 C81 H81B 109.5 . .
H81A C81 H81B 109.5 . .
C75 C81 H81C 109.5 . .
H81A C81 H81C 109.5 . .
H81B C81 H81C 109.5 . .
N6 C82 C83 124.1(9) . .
N6 C82 H82 117.9 . .
C83 C82 H82 117.9 . .
C84 C83 C82 118.3(9) . .
C84 C83 H83 120.9 . .
C82 C83 H83 120.9 . .
C83 C84 C85 119.4(8) . .
C83 C84 H84 120.3 . .
C85 C84 H84 120.3 . .
C84 C85 C86 119.6(8) . .
C84 C85 H85 120.2 . .
C86 C85 H85 120.2 . .
N6 C86 C85 122.2(8) . .
N6 C86 H86 118.9 . .
C85 C86 H86 118.9 . .
N7 C87 C88 124.3(10) . .
N7 C87 H87 117.8 . .
C88 C87 H87 117.8 . .
C87 C88 C89 118.0(9) . .
C87 C88 H88 121.0 . .
C89 C88 H88 121.0 . .
C90 C89 C88 118.3(8) . .
C90 C89 H89 120.8 . .
C88 C89 H89 120.8 . .
C89 C90 C91 118.7(9) . .
C89 C90 H90 120.7 . .
C91 C90 H90 120.7 . .
N7 C91 C90 123.7(8) . .
N7 C91 H91 118.1 . .
C90 C91 H91 118.1 . .
N8 C92 C93 124.6(8) . .
N8 C92 H92 117.7 . .
C93 C92 H92 117.7 . .
C92 C93 C94 117.7(10) . .
C92 C93 H93 121.2 . .
C94 C93 H93 121.2 . .
C93 C94 C95 120.0(10) . .
C93 C94 H94 120.0 . .
C95 C94 H94 120.0 . .
C96 C95 C94 118.4(8) . .
C96 C95 H95 120.8 . .
C94 C95 H95 120.8 . .
N8 C96 C95 123.6(9) . .
N8 C96 H96 118.2 . .
C95 C96 H96 118.2 . .

loop_
_geom_bond_atom_site_label_1
_geom_bond_atom_site_label_2
_geom_bond_distance
_geom_bond_site_symmetry_2
Ba1 O4 2.565(5) .
Ba1 O1 2.608(5) .
Ba1 O2 2.659(5) .
Ba1 N3 2.893(7) .
Ba1 N1 2.966(7) .
Ba1 N2 3.021(7) .
Ba1 C9 3.205(6) .
Ba1 Ba2 3.7563(6) .
Ba2 O3 2.472(5) .
Ba2 O2 2.651(5) .
Ba2 O1 2.652(5) .
Ba2 O4 2.724(5) .
Ba2 N4 2.917(8) .
Ba2 N5 2.917(7) .
Ba3 O5 2.668(5) 2_666
Ba3 O5 2.668(5) .
Ba3 O6 2.696(4) 2_666
Ba3 O6 2.696(4) .
Ba3 O7 2.764(6) .
Ba3 O7 2.764(6) 2_666
Ba3 Ba4 3.8010(5) 2_666
Ba3 Ba4 3.8010(5) .
Ba4 O7 2.578(6) .
Ba4 O5 2.586(5) .
Ba4 O6 2.620(4) .
Ba4 N6 2.946(7) .
Ba4 N7 2.957(7) .
Ba4 N8 2.963(7) .
N1 C33 1.279(12) .
N1 C37 1.339(11) .
N2 C42 1.334(12) .
N2 C38 1.357(11) .
N3 C43 1.326(11) .
N3 C47 1.343(11) .
N4 C48 1.322(19) .
N4 C52 1.338(15) .
N5 C57 1.298(12) .
N5 C53 1.313(16) .
N6 C86 1.320(11) .
N6 C82 1.327(11) .
N7 C91 1.291(10) .
N7 C87 1.339(11) .
N8 C96 1.337(10) .
N8 C92 1.346(11) .
O1 C1 1.307(8) .
O2 C9 1.335(8) .
O3 C25 1.322(9) .
O4 C17 1.340(8) .
O5 C58 1.336(7) .
O6 C66 1.328(7) .
O7 C74 1.316(11) .
C1 C6 1.410(11) .
C1 C2 1.429(11) .
C2 C3 1.387(12) .
C2 C8 1.511(13) .
C3 C4 1.377(14) .
C3 H3 0.9500 .
C4 C5 1.395(14) .
C4 H4 0.9500 .
C5 C6 1.374(11) .
C5 H5 0.9500 .
C6 C7 1.530(12) .
C7 H7A 0.9800 .
C7 H7B 0.9800 .
C7 H7C 0.9800 .
C8 H8A 0.9800 .
C8 H8B 0.9800 .
C8 H8C 0.9800 .
C9 C10 1.394(11) .
C9 C14 1.422(10) .
C10 C11 1.382(11) .
C10 C16 1.495(12) .
C11 C12 1.370(13) .
C11 H11 0.9500 .
C12 C13 1.371(13) .
C12 H12 0.9500 .
C13 C14 1.401(10) .
C13 H13 0.9500 .
C14 C15 1.511(11) .
C15 H15A 0.9800 .
C15 H15B 0.9800 .
C15 H15C 0.9800 .
C16 H16A 0.9800 .
C16 H16B 0.9800 .
C16 H16C 0.9800 .
C17 C18 1.380(9) .
C17 C22 1.423(10) .
C18 C19 1.423(11) .
C18 C24 1.519(12) .
C19 C20 1.363(13) .
C19 H19 0.9500 .
C20 C21 1.362(12) .
C20 H20 0.9500 .
C21 C22 1.386(10) .
C21 H21 0.9500 .
C22 C23 1.494(11) .
C23 H23A 0.9800 .
C23 H23B 0.9800 .
C23 H23C 0.9800 .
C24 H24A 0.9800 .
C24 H24B 0.9800 .
C24 H24C 0.9800 .
C25 C26 1.412(12) .
C25 C31 1.418(12) .
C26 C27 1.401(12) .
C26 C32 1.506(13) .
C27 C28 1.368(15) .
C27 H27 0.9500 .
C28 C29 1.348(16) .
C28 H28 0.9500 .
C29 C31 1.372(13) .
C29 H29 0.9500 .
C30 C31 1.506(15) .
C30 H30A 0.9800 .
C30 H30B 0.9800 .
C30 H30C 0.9800 .
C32 H32A 0.9800 .
C32 H32B 0.9800 .
C32 H32C 0.9800 .
C33 C34 1.375(15) .
C33 H33 0.9500 .
C34 C35 1.380(17) .
C34 H34 0.9500 .
C35 C36 1.323(16) .
C35 H35 0.9500 .
C36 C37 1.365(12) .
C36 H36 0.9500 .
C37 H37 0.9500 .
C38 C39 1.382(13) .
C38 H38 0.9500 .
C39 C40 1.378(16) .
C39 H39 0.9500 .
C40 C41 1.364(15) .
C40 H40 0.9500 .
C41 C42 1.380(12) .
C41 H41 0.9500 .
C42 H42 0.9500 .
C43 C44 1.307(12) .
C43 H43 0.9500 .
C44 C45 1.416(14) .
C44 H44 0.9500 .
C45 C46 1.363(14) .
C45 H45 0.9500 .
C46 C47 1.346(12) .
C46 H46 0.9500 .
C47 H47 0.9500 .
C48 C49 1.41(2) .
C48 H48 0.9500 .
C49 C50 1.35(2) .
C49 H49 0.9500 .
C50 C51 1.31(2) .
C50 H50 0.9500 .
C51 C52 1.291(18) .
C51 H51 0.9500 .
C52 H52 0.9500 .
C53 C54 1.362(14) .
C53 H53 0.9500 .
C54 C55 1.441(19) .
C54 H54 0.9500 .
C55 C56 1.30(2) .
C55 H55 0.9500 .
C56 C57 1.337(15) .
C56 H56 0.9500 .
C57 H57 0.9500 .
C58 C63 1.399(10) .
C58 C60 1.406(9) .
C59 C61 1.355(12) .
C59 C60 1.413(10) .
C59 H59 0.9500 .
C60 C65 1.497(12) .
C61 C62 1.373(11) .
C61 H61 0.9500 .
C62 C63 1.395(9) .
C62 H62 0.9500 .
C63 C64 1.499(10) .
C64 H64A 0.9800 .
C64 H64B 0.9800 .
C64 H64C 0.9800 .
C65 H65A 0.9800 .
C65 H65B 0.9800 .
C65 H65C 0.9800 .
C66 C71 1.408(9) .
C66 C67 1.415(8) .
C67 C68 1.404(9) .
C67 C73 1.499(10) .
C68 C69 1.372(10) .
C68 H68 0.9500 .
C69 C70 1.397(10) .
C69 H69 0.9500 .
C70 C71 1.397(9) .
C70 H70 0.9500 .
C71 C72 1.497(11) .
C72 H72A 0.9800 .
C72 H72B 0.9800 .
C72 H72C 0.9800 .
C73 H73A 0.9800 .
C73 H73B 0.9800 .
C73 H73C 0.9800 .
C74 C79 1.399(16) .
C74 C75 1.406(16) .
C75 C76 1.414(14) .
C75 C81 1.488(16) .
C76 C77 1.517(17) .
C76 H76 0.9500 .
C77 C78 1.258(16) .
C77 H77 0.9500 .
C78 C79 1.374(15) .
C78 H78 0.9500 .
C79 C80 1.469(19) .
C80 H80A 0.9800 .
C80 H80B 0.9800 .
C80 H80C 0.9800 .
C81 H81A 0.9800 .
C81 H81B 0.9800 .
C81 H81C 0.9800 .
C82 C83 1.362(13) .
C82 H82 0.9500 .
C83 C84 1.336(14) .
C83 H83 0.9500 .
C84 C85 1.339(13) .
C84 H84 0.9500 .
C85 C86 1.378(12) .
C85 H85 0.9500 .
C86 H86 0.9500 .
C87 C88 1.360(13) .
C87 H87 0.9500 .
C88 C89 1.375(14) .
C88 H88 0.9500 .
C89 C90 1.373(13) .
C89 H89 0.9500 .
C90 C91 1.385(12) .
C90 H90 0.9500 .
C91 H91 0.9500 .
C92 C93 1.356(12) .
C92 H92 0.9500 .
C93 C94 1.363(13) .
C93 H93 0.9500 .
C94 C95 1.371(15) .
C94 H94 0.9500 .
C95 C96 1.361(14) .
C95 H95 0.9500 .
C96 H96 0.9500 .
